data_7249009
loop_
_publ_author_name
'Panda, Subhra Jyoti'
'Agrawalla, Suraj Kumar'
'Purohit, Chandra Shekhar'

_publ_section_title
;
 Crystallographic insight into the binding modes of group 12 metal cations
 with N7-alkylated purines
;
_journal_issue 33
_journal_name_full CrystEngComm
_journal_page_first 4418
_journal_page_last 4430
_journal_paper_doi 10.1039/D4CE00341A
_journal_volume 26
_journal_year 2024
_chemical_formula_moiety 'C16 H14 Cl4 N8 Zn'
_chemical_formula_sum 'C16 H14 Cl4 N8 Zn'
_chemical_formula_weight 525.52
_space_group_crystal_system triclinic
_space_group_IT_number 2
_space_group_name_Hall '-P 1'
_space_group_name_H-M_alt 'P -1'
_atom_sites_solution_hydrogens geom
_atom_sites_solution_primary dual
_audit_creation_date 2024-02-23
_audit_creation_method
;
Olex2 1.5
(compiled 2023.08.24 svn.re1ec1418 for OlexSys, GUI svn.r6817)
;
_audit_update_record
;
2024-06-02 deposited with the CCDC.	2024-07-09 downloaded from the CCDC.
;
_cell_angle_alpha 107.838(2)
_cell_angle_beta 95.257(2)
_cell_angle_gamma 94.091(2)
_cell_formula_units_Z 2
_cell_length_a 7.8207(2)
_cell_length_b 11.4820(2)
_cell_length_c 12.1835(3)
_cell_measurement_reflns_used 14686
_cell_measurement_temperature 100.00(10)
_cell_measurement_theta_max 30.5230
_cell_measurement_theta_min 3.4350
_cell_volume 1031.35(4)
_computing_cell_refinement 'CrysAlisPro 1.171.40.84a (Rigaku OD, 2020)'
_computing_data_collection 'CrysAlisPro 1.171.40.84a (Rigaku OD, 2020)'
_computing_data_reduction 'CrysAlisPro 1.171.40.84a (Rigaku OD, 2020)'
_computing_molecular_graphics 'Olex2 1.5 (Dolomanov et al., 2009)'
_computing_publication_material 'Olex2 1.5 (Dolomanov et al., 2009)'
_computing_structure_refinement 'SHELXL 2019/2 (Sheldrick, 2015)'
_computing_structure_solution 'SHELXT 2014/5 (Sheldrick, 2014)'
_diffrn_ambient_environment N~2~
_diffrn_ambient_temperature 100.00(10)
_diffrn_detector 'Hybrid Pixel Array Detector'
_diffrn_detector_area_resol_mean 5.8140
_diffrn_detector_type 'Pilatus 200K'
_diffrn_measured_fraction_theta_full 0.9979
_diffrn_measured_fraction_theta_max 0.8117
_diffrn_measurement_details
;
List of Runs (angles in degrees, time in seconds):

  # Type    Start    End  Width  t~exp~   \w     \q     \k     \f   Frames
#--------------------------------------------------------------------------
  1  \w     -2.00  48.00   0.50    2.00    --    3.51-115.00 131.00  100
  2  \w     -8.00  66.00   0.50    2.00    --    3.51  57.00  90.00  148
  3  \w     -8.00  66.00   0.50    2.00    --    3.51  57.00 -30.00  148
  4  \w      0.00  70.00   0.50    2.00    --    3.51  37.00-120.00  140
  5  \w     -8.00  66.00   0.50    2.00    --    3.51  57.00-150.00  148
  6  \w    -27.00  21.00   0.50    2.00    --   -4.14  77.00-150.00   96
  7  \w    -27.00  21.00   0.50    2.00    --   -4.14  77.00-120.00   96
  8  \w    -15.00  32.00   0.50    2.00    --   -4.14 -99.00 150.00   94
  9  \w    -27.00  21.00   0.50    2.00    --   -4.14  77.00 -60.00   96
 10  \w    -10.00  25.00   0.50    2.00    --   -4.14  19.00-180.00   70
;
_diffrn_measurement_device 'four-circle diffractometer'
_diffrn_measurement_device_type 'SuperNova, Dual, Cu at home/near, Pilatus 200K'
_diffrn_measurement_method '\w scans'
_diffrn_orient_matrix_type 'CrysAlisPro convention (1999,Acta A55,543-557)'
_diffrn_orient_matrix_UB_11 0.0026582000
_diffrn_orient_matrix_UB_12 0.0291953000
_diffrn_orient_matrix_UB_13 0.0606405000
_diffrn_orient_matrix_UB_21 -0.0909187000
_diffrn_orient_matrix_UB_22 -0.0127366000
_diffrn_orient_matrix_UB_23 -0.0044835000
_diffrn_orient_matrix_UB_31 0.0106918000
_diffrn_orient_matrix_UB_32 -0.0569525000
_diffrn_orient_matrix_UB_33 0.0098567000
_diffrn_radiation_monochromator mirror
_diffrn_radiation_probe x-ray
_diffrn_radiation_type 'Mo K\a'
_diffrn_radiation_wavelength 0.71073
_diffrn_reflns_av_R_equivalents 0.0361
_diffrn_reflns_av_unetI/netI 0.0304
_diffrn_reflns_Laue_measured_fraction_full 0.997
_diffrn_reflns_Laue_measured_fraction_max 0.811
_diffrn_reflns_limit_h_max 10
_diffrn_reflns_limit_h_min -11
_diffrn_reflns_limit_k_max 15
_diffrn_reflns_limit_k_min -14
_diffrn_reflns_limit_l_max 17
_diffrn_reflns_limit_l_min -16
_diffrn_reflns_number 18484
_diffrn_reflns_point_group_measured_fraction_full 0.997
_diffrn_reflns_point_group_measured_fraction_max 0.811
_diffrn_reflns_theta_full 25.242
_diffrn_reflns_theta_max 30.322
_diffrn_reflns_theta_min 3.341
_diffrn_source 'micro-focus sealed X-ray tube'
_diffrn_source_type 'SuperNova (Mo) X-ray Source'
_exptl_absorpt_coefficient_mu 1.730
_exptl_absorpt_correction_T_max 1.00000
_exptl_absorpt_correction_T_min 0.61093
_exptl_absorpt_correction_type multi-scan
_exptl_absorpt_process_details
;
CrysAlisPro 1.171.40.84a (Rigaku Oxford Diffraction, 2020)
Empirical absorption correction using spherical harmonics,
implemented in SCALE3 ABSPACK scaling algorithm.
;
_exptl_crystal_colour 'metallic light colourless'
_exptl_crystal_colour_lustre metallic
_exptl_crystal_colour_modifier light
_exptl_crystal_colour_primary colourless
_exptl_crystal_density_diffrn 1.692
_exptl_crystal_description block
_exptl_crystal_F_000 528
_exptl_crystal_preparation 'As per the reaction scheme'
_exptl_crystal_recrystallization_method 'Slow evaporation'
_exptl_crystal_size_max 0.24
_exptl_crystal_size_mid 0.22
_exptl_crystal_size_min 0.19
_refine_diff_density_max 0.582
_refine_diff_density_min -0.309
_refine_diff_density_rms 0.067
_refine_ls_extinction_method none
_refine_ls_goodness_of_fit_ref 1.039
_refine_ls_hydrogen_treatment constr
_refine_ls_matrix_type full
_refine_ls_number_parameters 262
_refine_ls_number_reflns 5027
_refine_ls_number_restraints 0
_refine_ls_restrained_S_all 1.039
_refine_ls_R_factor_all 0.0281
_refine_ls_R_factor_gt 0.0255
_refine_ls_shift/su_max 0.001
_refine_ls_shift/su_mean 0.000
_refine_ls_structure_factor_coef Fsqd
_refine_ls_weighting_details 'w=1/[\s^2^(Fo^2^)+(0.0266P)^2^+0.5338P] where P=(Fo^2^+2Fc^2^)/3'
_refine_ls_weighting_scheme calc
_refine_ls_wR_factor_gt 0.0615
_refine_ls_wR_factor_ref 0.0624
_reflns_Friedel_coverage 0.000
_reflns_number_gt 4655
_reflns_number_total 5027
_reflns_threshold_expression 'I > 2\s(I)'
_cod_data_source_file d4ce00341a2.cif
_cod_data_source_block ZnACP
_cod_depositor_comments 'Adding full bibliography for 7249004--7249012.cif.'
_cod_database_code 7249009
_shelx_shelxl_version_number 2019/2
_chemical_oxdiff_formula 'C32 H28 Cl8 N16 Zn2 '
_chemical_oxdiff_usercomment 'COLOURLESS BLOCKS'
_shelx_space_group_comment
;
The symmetry employed for this shelxl refinement is uniquely defined
by the following loop, which should always be used as a source of
symmetry information in preference to the above space-group names.
They are only intended as comments.
;
_shelx_estimated_absorpt_t_max 0.735
_shelx_estimated_absorpt_t_min 0.682
_diffrn_oxdiff_digest_frames
;
01679abb1f5c6134b664c7463849077e76000268e8b
;
_reflns_odcompleteness_completeness 99.79
_reflns_odcompleteness_iscentric 1
_reflns_odcompleteness_theta 26.32
_olex2_refinement_description
;
1. Fixed Uiso
 At 1.2 times of:
  All C(H) groups, All C(H,H) groups
2.a Secondary CH2 refined with riding coordinates:
 C10(H10A,H10B), C10'(H10C,H10D)
2.b Aromatic/amide H refined with riding coordinates:
 C2(H2), C2'(H2'), C8(H8), C8'(H8'), C11(H11), C11'(H11')
2.c X=CH2 refined with riding coordinates:
 C12(H12A,H12B), C12'(H12C,H12D)
;
_olex2_exptl_crystal_mounting_method 'Mounted on the loop'
_olex2_submission_special_instructions 'No special instructions were received'
_oxdiff_exptl_absorpt_empirical_details
;
Empirical correction (ABSPACK) includes:
- Absorption correction using spherical harmonics
- Frame scaling
;
_oxdiff_exptl_absorpt_empirical_full_max 1.522
_oxdiff_exptl_absorpt_empirical_full_min 0.680

loop_
_space_group_symop_operation_xyz
'x, y, z'
'-x, -y, -z'

loop_
_atom_site_label
_atom_site_type_symbol
_atom_site_fract_x
_atom_site_fract_y
_atom_site_fract_z
_atom_site_U_iso_or_equiv
_atom_site_adp_type
_atom_site_occupancy
_atom_site_site_symmetry_order
_atom_site_calc_flag
_atom_site_refinement_flags_posn
_atom_site_refinement_flags_adp
_atom_site_refinement_flags_occupancy
_atom_site_disorder_assembly
_atom_site_disorder_group
Zn1 Zn 0.45424(2) 0.79381(2) 0.35040(2) 0.01194(6) Uani 1 1 d . . . . .
Cl1 Cl 0.66826(6) 0.24450(4) -0.01928(3) 0.02588(10) Uani 1 1 d . . . . .
Cl1' Cl 1.11712(6) 0.73714(4) 0.74845(4) 0.02646(10) Uani 1 1 d . . . . .
Cl2 Cl 0.50105(5) 0.95794(3) 0.29193(3) 0.01672(8) Uani 1 1 d . . . . .
Cl3 Cl 0.20294(5) 0.77147(3) 0.42060(4) 0.01977(9) Uani 1 1 d . . . . .
N1 N 0.8458(2) 0.46039(13) 0.06678(13) 0.0228(3) Uani 1 1 d . . . . .
N1' N 0.88687(18) 0.56784(13) 0.60914(12) 0.0194(3) Uani 1 1 d . . . . .
N3 N 0.75121(18) 0.64899(12) 0.18408(12) 0.0180(3) Uani 1 1 d . . . . .
N3' N 0.66828(18) 0.59129(12) 0.46676(12) 0.0166(3) Uani 1 1 d . . . . .
N7 N 0.39607(17) 0.42598(12) 0.13579(11) 0.0153(3) Uani 1 1 d . . . . .
N7' N 0.89100(16) 0.88691(12) 0.59642(11) 0.0134(2) Uani 1 1 d . . . . .
N9 N 0.45894(17) 0.62644(11) 0.23086(11) 0.0132(2) Uani 1 1 d . . . . .
N9' N 0.66538(17) 0.80086(11) 0.46210(11) 0.0135(3) Uani 1 1 d . . . . .
C2 C 0.8660(2) 0.58204(16) 0.12707(15) 0.0225(3) Uani 1 1 d . . . . .
H2 H 0.973087 0.623732 0.128755 0.027 Uiso 1 1 calc R U . . .
C2' C 0.7523(2) 0.52673(15) 0.52422(14) 0.0191(3) Uani 1 1 d . . . . .
H2' H 0.713935 0.443477 0.503491 0.023 Uiso 1 1 calc R U . . .
C4 C 0.6015(2) 0.58296(14) 0.17916(13) 0.0135(3) Uani 1 1 d . . . . .
C4' C 0.73047(19) 0.71028(14) 0.50122(13) 0.0132(3) Uani 1 1 d . . . . .
C5 C 0.5640(2) 0.45698(14) 0.11963(13) 0.0146(3) Uani 1 1 d . . . . .
C5' C 0.87123(19) 0.76290(14) 0.58617(13) 0.0137(3) Uani 1 1 d . . . . .
C6 C 0.6958(2) 0.39847(14) 0.06248(13) 0.0182(3) Uani 1 1 d . . . . .
C6' C 0.9462(2) 0.68513(15) 0.63886(14) 0.0172(3) Uani 1 1 d . . . . .
C8 C 0.3425(2) 0.53029(14) 0.20447(13) 0.0151(3) Uani 1 1 d . . . . .
H8 H 0.234209 0.533776 0.230462 0.018 Uiso 1 1 calc R U . . .
C8' C 0.7656(2) 0.90343(14) 0.52141(13) 0.0136(3) Uani 1 1 d . . . . .
H8' H 0.750302 0.979461 0.511832 0.016 Uiso 1 1 calc R U . . .
C10 C 0.2984(2) 0.30368(14) 0.09899(15) 0.0215(3) Uani 1 1 d . . . . .
H10A H 0.309829 0.262346 0.018065 0.026 Uiso 1 1 calc R U . . .
H10B H 0.177062 0.312741 0.105585 0.026 Uiso 1 1 calc R U . . .
C10' C 1.0174(2) 0.98676(14) 0.67368(14) 0.0168(3) Uani 1 1 d . . . . .
H10C H 1.026786 1.053982 0.641275 0.020 Uiso 1 1 calc R U . . .
H10D H 1.129803 0.956558 0.677416 0.020 Uiso 1 1 calc R U . . .
C11 C 0.3603(2) 0.22612(15) 0.17075(16) 0.0219(3) Uani 1 1 d . . . . .
H11 H 0.319951 0.142969 0.144415 0.026 Uiso 1 1 calc R U . . .
C11' C 0.9672(2) 1.03386(15) 0.79416(14) 0.0221(3) Uani 1 1 d . . . . .
H11' H 0.852965 1.048551 0.802709 0.027 Uiso 1 1 calc R U . . .
C12 C 0.4668(2) 0.26561(16) 0.26774(15) 0.0221(3) Uani 1 1 d . . . . .
H12A H 0.510289 0.348099 0.297166 0.026 Uiso 1 1 calc R U . . .
H12B H 0.498592 0.211012 0.306823 0.026 Uiso 1 1 calc R U . . .
C12' C 1.0774(3) 1.05542(18) 0.88856(16) 0.0316(4) Uani 1 1 d . . . . .
H12C H 1.192315 1.041421 0.882179 0.038 Uiso 1 1 calc R U . . .
H12D H 1.040260 1.084624 0.961478 0.038 Uiso 1 1 calc R U . . .

loop_
_atom_site_aniso_label
_atom_site_aniso_U_11
_atom_site_aniso_U_22
_atom_site_aniso_U_33
_atom_site_aniso_U_23
_atom_site_aniso_U_13
_atom_site_aniso_U_12
Zn1 0.01228(9) 0.00978(9) 0.01349(9) 0.00306(6) 0.00155(6) 0.00196(6)
Cl1 0.0415(3) 0.01776(19) 0.01800(19) 0.00230(15) 0.00777(17) 0.00980(17)
Cl1' 0.0207(2) 0.0280(2) 0.0317(2) 0.01504(17) -0.00942(16) 0.00026(16)
Cl2 0.01611(18) 0.01290(17) 0.02255(18) 0.00810(14) 0.00152(14) 0.00048(13)
Cl3 0.01777(19) 0.01400(17) 0.0294(2) 0.00696(15) 0.01095(15) 0.00296(14)
N1 0.0281(8) 0.0221(7) 0.0234(7) 0.0103(6) 0.0136(6) 0.0098(6)
N1' 0.0179(7) 0.0195(7) 0.0239(7) 0.0110(6) 0.0017(5) 0.0050(5)
N3 0.0179(7) 0.0168(6) 0.0206(7) 0.0068(5) 0.0054(5) 0.0014(5)
N3' 0.0181(7) 0.0136(6) 0.0186(6) 0.0058(5) 0.0023(5) 0.0017(5)
N7 0.0174(7) 0.0116(6) 0.0159(6) 0.0039(5) -0.0004(5) 0.0003(5)
N7' 0.0125(6) 0.0140(6) 0.0140(6) 0.0044(5) 0.0029(5) 0.0008(5)
N9 0.0142(6) 0.0124(6) 0.0132(6) 0.0040(5) 0.0017(5) 0.0021(5)
N9' 0.0153(6) 0.0126(6) 0.0131(6) 0.0042(5) 0.0026(5) 0.0029(5)
C2 0.0202(8) 0.0231(8) 0.0277(9) 0.0110(7) 0.0091(7) 0.0040(7)
C2' 0.0207(8) 0.0144(7) 0.0236(8) 0.0080(6) 0.0027(6) 0.0030(6)
C4 0.0174(7) 0.0132(7) 0.0113(6) 0.0054(5) 0.0022(5) 0.0030(6)
C4' 0.0128(7) 0.0144(7) 0.0135(7) 0.0053(5) 0.0034(5) 0.0029(6)
C5 0.0200(8) 0.0131(7) 0.0114(7) 0.0050(5) 0.0014(6) 0.0024(6)
C5' 0.0129(7) 0.0159(7) 0.0131(7) 0.0049(6) 0.0044(5) 0.0015(6)
C6 0.0293(9) 0.0145(7) 0.0125(7) 0.0050(6) 0.0050(6) 0.0077(6)
C6' 0.0118(7) 0.0235(8) 0.0182(7) 0.0091(6) 0.0022(6) 0.0037(6)
C8 0.0146(7) 0.0152(7) 0.0161(7) 0.0062(6) 0.0006(6) 0.0027(6)
C8' 0.0144(7) 0.0141(7) 0.0134(7) 0.0051(5) 0.0039(5) 0.0029(6)
C10 0.0225(9) 0.0133(7) 0.0250(8) 0.0037(6) -0.0029(7) -0.0038(6)
C10' 0.0136(7) 0.0173(7) 0.0182(7) 0.0058(6) 0.0001(6) -0.0043(6)
C11 0.0244(9) 0.0121(7) 0.0304(9) 0.0078(6) 0.0073(7) -0.0003(6)
C11' 0.0208(9) 0.0220(8) 0.0202(8) 0.0036(6) 0.0035(6) -0.0072(7)
C12 0.0239(9) 0.0209(8) 0.0278(9) 0.0132(7) 0.0113(7) 0.0084(7)
C12' 0.0374(11) 0.0303(10) 0.0217(9) 0.0055(7) -0.0024(8) -0.0109(8)

loop_
_atom_type_symbol
_atom_type_description
_atom_type_scat_dispersion_real
_atom_type_scat_dispersion_imag
_atom_type_scat_source
C C 0.0033 0.0016 'International Tables Vol C Tables 4.2.6.8 and 6.1.1.4'
H H 0.0000 0.0000 'International Tables Vol C Tables 4.2.6.8 and 6.1.1.4'
Cl Cl 0.1484 0.1585 'International Tables Vol C Tables 4.2.6.8 and 6.1.1.4'
N N 0.0061 0.0033 'International Tables Vol C Tables 4.2.6.8 and 6.1.1.4'
Zn Zn 0.2839 1.4301 'International Tables Vol C Tables 4.2.6.8 and 6.1.1.4'

loop_
_geom_angle_atom_site_label_1
_geom_angle_atom_site_label_2
_geom_angle_atom_site_label_3
_geom_angle
_geom_angle_site_symmetry_1
_geom_angle_site_symmetry_3
_geom_angle_publ_flag
Cl2 Zn1 Cl3 116.732(15) . . ?
N9 Zn1 Cl2 116.99(4) . . ?
N9 Zn1 Cl3 102.30(4) . . ?
N9' Zn1 Cl2 104.69(4) . . ?
N9' Zn1 Cl3 114.21(4) . . ?
N9' Zn1 N9 101.21(5) . . ?
C6 N1 C2 117.72(14) . . ?
C6' N1' C2' 117.48(14) . . ?
C2 N3 C4 112.80(14) . . ?
C2' N3' C4' 112.80(14) . . ?
C5 N7 C10 128.32(13) . . ?
C8 N7 C5 106.05(13) . . ?
C8 N7 C10 125.29(14) . . ?
C5' N7' C10' 129.76(13) . . ?
C8' N7' C5' 106.13(13) . . ?
C8' N7' C10' 124.09(13) . . ?
C4 N9 Zn1 125.56(10) . . ?
C8 N9 Zn1 127.59(11) . . ?
C8 N9 C4 105.58(12) . . ?
C4' N9' Zn1 130.49(11) . . ?
C8' N9' Zn1 124.29(10) . . ?
C8' N9' C4' 105.04(13) . . ?
N1 C2 H2 116.1 . . ?
N3 C2 N1 127.84(16) . . ?
N3 C2 H2 116.1 . . ?
N1' C2' H2' 116.1 . . ?
N3' C2' N1' 127.74(15) . . ?
N3' C2' H2' 116.1 . . ?
N3 C4 N9 126.18(14) . . ?
N3 C4 C5 125.00(14) . . ?
N9 C4 C5 108.81(14) . . ?
N3' C4' N9' 126.26(14) . . ?
N3' C4' C5' 124.68(14) . . ?
N9' C4' C5' 109.04(13) . . ?
N7 C5 C4 106.20(13) . . ?
N7 C5 C6 137.70(15) . . ?
C6 C5 C4 116.10(15) . . ?
N7' C5' C4' 106.13(13) . . ?
C6' C5' N7' 137.44(15) . . ?
C6' C5' C4' 116.36(14) . . ?
N1 C6 Cl1 117.44(12) . . ?
N1 C6 C5 120.53(14) . . ?
C5 C6 Cl1 122.01(13) . . ?
N1' C6' Cl1' 117.14(12) . . ?
N1' C6' C5' 120.91(15) . . ?
C5' C6' Cl1' 121.93(13) . . ?
N7 C8 H8 123.3 . . ?
N9 C8 N7 113.32(14) . . ?
N9 C8 H8 123.3 . . ?
N7' C8' H8' 123.2 . . ?
N9' C8' N7' 113.65(13) . . ?
N9' C8' H8' 123.2 . . ?
N7 C10 H10A 109.2 . . ?
N7 C10 H10B 109.2 . . ?
N7 C10 C11 111.95(14) . . ?
H10A C10 H10B 107.9 . . ?
C11 C10 H10A 109.2 . . ?
C11 C10 H10B 109.2 . . ?
N7' C10' H10C 109.2 . . ?
N7' C10' H10D 109.2 . . ?
N7' C10' C11' 112.17(13) . . ?
H10C C10' H10D 107.9 . . ?
C11' C10' H10C 109.2 . . ?
C11' C10' H10D 109.2 . . ?
C10 C11 H11 117.2 . . ?
C12 C11 C10 125.65(15) . . ?
C12 C11 H11 117.2 . . ?
C10' C11' H11' 118.5 . . ?
C12' C11' C10' 123.08(17) . . ?
C12' C11' H11' 118.5 . . ?
C11 C12 H12A 120.0 . . ?
C11 C12 H12B 120.0 . . ?
H12A C12 H12B 120.0 . . ?
C11' C12' H12C 120.0 . . ?
C11' C12' H12D 120.0 . . ?
H12C C12' H12D 120.0 . . ?

loop_
_geom_bond_atom_site_label_1
_geom_bond_atom_site_label_2
_geom_bond_distance
_geom_bond_site_symmetry_2
_geom_bond_publ_flag
Zn1 Cl2 2.2282(4) . ?
Zn1 Cl3 2.2428(4) . ?
Zn1 N9 2.0300(12) . ?
Zn1 N9' 2.0216(13) . ?
Cl1 C6 1.7297(16) . ?
Cl1' C6' 1.7308(17) . ?
N1 C2 1.354(2) . ?
N1 C6 1.316(2) . ?
N1' C2' 1.353(2) . ?
N1' C6' 1.320(2) . ?
N3 C2 1.328(2) . ?
N3 C4 1.335(2) . ?
N3' C2' 1.332(2) . ?
N3' C4' 1.340(2) . ?
N7 C5 1.384(2) . ?
N7 C8 1.3537(19) . ?
N7 C10 1.468(2) . ?
N7' C5' 1.387(2) . ?
N7' C8' 1.342(2) . ?
N7' C10' 1.478(2) . ?
N9 C4 1.3802(19) . ?
N9 C8 1.318(2) . ?
N9' C4' 1.3793(19) . ?
N9' C8' 1.329(2) . ?
C2 H2 0.9300 . ?
C2' H2' 0.9300 . ?
C4 C5 1.401(2) . ?
C4' C5' 1.400(2) . ?
C5 C6 1.393(2) . ?
C5' C6' 1.382(2) . ?
C8 H8 0.9300 . ?
C8' H8' 0.9300 . ?
C10 H10A 0.9700 . ?
C10 H10B 0.9700 . ?
C10 C11 1.501(2) . ?
C10' H10C 0.9700 . ?
C10' H10D 0.9700 . ?
C10' C11' 1.500(2) . ?
C11 H11 0.9300 . ?
C11 C12 1.317(3) . ?
C11' H11' 0.9300 . ?
C11' C12' 1.319(3) . ?
C12 H12A 0.9300 . ?
C12 H12B 0.9300 . ?
C12' H12C 0.9300 . ?
C12' H12D 0.9300 . ?

loop_
_geom_hbond_atom_site_label_D
_geom_hbond_atom_site_label_H
_geom_hbond_atom_site_label_A
_geom_hbond_distance_DH
_geom_hbond_distance_HA
_geom_hbond_distance_DA
_geom_hbond_angle_DHA
_geom_hbond_site_symmetry_A
_geom_hbond_publ_flag
C2' H2' Cl3 0.93 2.98 3.7196(16) 137.5 2_666 yes
C8' H8' Cl3 0.93 2.71 3.5659(15) 153.4 2_676 yes
C10 H10A Cl1 0.97 2.89 3.3688(19) 111.3 . yes
C10' H10C Cl3 0.97 3.00 3.7774(17) 138.0 2_676 yes
C10' H10D Cl1' 0.97 2.90 3.3824(17) 111.7 . yes
C10' H10D Cl2 0.97 2.93 3.7374(16) 140.9 2_776 yes
C11' H11' Cl2 0.93 2.89 3.7315(18) 151.7 2_676 yes

loop_
_geom_torsion_atom_site_label_1
_geom_torsion_atom_site_label_2
_geom_torsion_atom_site_label_3
_geom_torsion_atom_site_label_4
_geom_torsion
_geom_torsion_site_symmetry_1
_geom_torsion_site_symmetry_2
_geom_torsion_site_symmetry_3
_geom_torsion_site_symmetry_4
_geom_torsion_publ_flag
Zn1 N9 C4 N3 -11.5(2) . . . . ?
Zn1 N9 C4 C5 168.61(10) . . . . ?
Zn1 N9 C8 N7 -169.29(10) . . . . ?
Zn1 N9' C4' N3' 3.8(2) . . . . ?
Zn1 N9' C4' C5' -174.67(10) . . . . ?
Zn1 N9' C8' N7' 175.46(9) . . . . ?
N3 C4 C5 N7 -179.40(14) . . . . ?
N3 C4 C5 C6 0.3(2) . . . . ?
N3' C4' C5' N7' -179.20(14) . . . . ?
N3' C4' C5' C6' -1.7(2) . . . . ?
N7 C5 C6 Cl1 1.9(3) . . . . ?
N7 C5 C6 N1 -179.80(17) . . . . ?
N7 C10 C11 C12 11.3(2) . . . . ?
N7' C5' C6' Cl1' -1.6(3) . . . . ?
N7' C5' C6' N1' 176.73(17) . . . . ?
N7' C10' C11' C12' 135.29(17) . . . . ?
N9 C4 C5 N7 0.47(17) . . . . ?
N9 C4 C5 C6 -179.81(13) . . . . ?
N9' C4' C5' N7' -0.73(16) . . . . ?
N9' C4' C5' C6' 176.80(13) . . . . ?
C2 N1 C6 Cl1 177.58(13) . . . . ?
C2 N1 C6 C5 -0.8(2) . . . . ?
C2 N3 C4 N9 179.20(15) . . . . ?
C2 N3 C4 C5 -1.0(2) . . . . ?
C2' N1' C6' Cl1' 179.44(12) . . . . ?
C2' N1' C6' C5' 1.1(2) . . . . ?
C2' N3' C4' N9' -176.67(14) . . . . ?
C2' N3' C4' C5' 1.5(2) . . . . ?
C4 N3 C2 N1 0.8(3) . . . . ?
C4 N9 C8 N7 -1.73(17) . . . . ?
C4 C5 C6 Cl1 -177.67(12) . . . . ?
C4 C5 C6 N1 0.6(2) . . . . ?
C4' N3' C2' N1' 0.0(2) . . . . ?
C4' N9' C8' N7' -0.11(17) . . . . ?
C4' C5' C6' Cl1' -178.05(11) . . . . ?
C4' C5' C6' N1' 0.2(2) . . . . ?
C5 N7 C8 N9 2.04(18) . . . . ?
C5 N7 C10 C11 72.5(2) . . . . ?
C5' N7' C8' N9' -0.34(17) . . . . ?
C5' N7' C10' C11' -80.17(19) . . . . ?
C6 N1 C2 N3 0.0(3) . . . . ?
C6' N1' C2' N3' -1.3(3) . . . . ?
C8 N7 C5 C4 -1.45(16) . . . . ?
C8 N7 C5 C6 178.93(18) . . . . ?
C8 N7 C10 C11 -99.86(18) . . . . ?
C8 N9 C4 N3 -179.42(15) . . . . ?
C8 N9 C4 C5 0.72(17) . . . . ?
C8' N7' C5' C4' 0.64(16) . . . . ?
C8' N7' C5' C6' -176.09(18) . . . . ?
C8' N7' C10' C11' 98.17(17) . . . . ?
C8' N9' C4' N3' 178.96(15) . . . . ?
C8' N9' C4' C5' 0.52(16) . . . . ?
C10 N7 C5 C4 -174.98(15) . . . . ?
C10 N7 C5 C6 5.4(3) . . . . ?
C10 N7 C8 N9 175.83(14) . . . . ?
C10' N7' C5' C4' 179.21(14) . . . . ?
C10' N7' C5' C6' 2.5(3) . . . . ?
C10' N7' C8' N9' -179.01(13) . . . . ?
